data_2217183
loop_
_publ_author_name
'Li, Jian'

_publ_section_title
;
 1-(4-Nitrophenoxymethyl)-1<i>H</i>-1,2,4-triazole
;
_journal_coeditor_code LN2005
_journal_issue 1
_journal_name_full 'Acta Crystallographica Section E'
_journal_page_first o17
_journal_page_last o17
_journal_paper_doi 10.1107/S1600536807060758
_journal_volume 64
_journal_year 2008
_chemical_formula_iupac 'C9 H8 N4 O3'
_chemical_formula_moiety 'C9 H8 N4 O3'
_chemical_formula_sum 'C9 H8 N4 O3'
_chemical_formula_weight 220.19
_chemical_name_systematic
;
1-(4-Nitrophenoxymethyl)-1H-1,2,4-triazole
;
_space_group_IT_number 14
_symmetry_cell_setting monoclinic
_symmetry_space_group_name_Hall '-P 2yn'
_symmetry_space_group_name_H-M 'P 1 21/n 1'
_atom_sites_solution_hydrogens geom
_atom_sites_solution_primary direct
_atom_sites_solution_secondary difmap
_audit_creation_method SHELXL-97
_cell_angle_alpha 90.00
_cell_angle_beta 94.7300(10)
_cell_angle_gamma 90.00
_cell_formula_units_Z 8
_cell_length_a 11.2344(4)
_cell_length_b 7.7197(3)
_cell_length_c 22.7890(10)
_cell_measurement_reflns_used 2528
_cell_measurement_temperature 296(2)
_cell_measurement_theta_max 21.38
_cell_measurement_theta_min 3.12
_cell_volume 1969.67(14)
_computing_cell_refinement 'SAINT-Plus (Bruker, 2001)'
_computing_data_collection 'SMART (Bruker, 2001)'
_computing_data_reduction 'SAINT-Plus (Bruker, 2001)'
_computing_molecular_graphics 'SHELXTL (Bruker, 2001)'
_computing_publication_material 'SHELXTL (Bruker, 2001)'
_computing_structure_refinement 'SHELXL97 (Sheldrick, 1997)'
_computing_structure_solution 'SHELXS97 (Sheldrick, 1997)'
_diffrn_ambient_temperature 296(2)
_diffrn_measured_fraction_theta_full 0.998
_diffrn_measured_fraction_theta_max 0.998
_diffrn_measurement_device_type 'Bruker SMART APEX CCD area-detector'
_diffrn_measurement_method 'phi and omega scans'
_diffrn_radiation_monochromator graphite
_diffrn_radiation_source 'fine-focus sealed tube'
_diffrn_radiation_type MoK\a
_diffrn_radiation_wavelength 0.71073
_diffrn_reflns_av_R_equivalents 0.0560
_diffrn_reflns_av_sigmaI/netI 0.0448
_diffrn_reflns_limit_h_max 13
_diffrn_reflns_limit_h_min -13
_diffrn_reflns_limit_k_max 9
_diffrn_reflns_limit_k_min -9
_diffrn_reflns_limit_l_max 26
_diffrn_reflns_limit_l_min -28
_diffrn_reflns_number 18061
_diffrn_reflns_theta_full 26.00
_diffrn_reflns_theta_max 26.00
_diffrn_reflns_theta_min 1.79
_diffrn_standards_decay_% 0
_diffrn_standards_number 0
_exptl_absorpt_coefficient_mu 0.116
_exptl_absorpt_correction_T_max 0.9885
_exptl_absorpt_correction_T_min 0.9773
_exptl_absorpt_correction_type multi-scan
_exptl_absorpt_process_details '(SADABS; Sheldrick, 1996)'
_exptl_crystal_colour colorless
_exptl_crystal_density_diffrn 1.485
_exptl_crystal_density_method 'not measured'
_exptl_crystal_description block
_exptl_crystal_F_000 912
_exptl_crystal_size_max 0.20
_exptl_crystal_size_mid 0.10
_exptl_crystal_size_min 0.10
_refine_diff_density_max 0.191
_refine_diff_density_min -0.174
_refine_ls_extinction_method none
_refine_ls_goodness_of_fit_ref 1.065
_refine_ls_hydrogen_treatment constr
_refine_ls_matrix_type full
_refine_ls_number_parameters 290
_refine_ls_number_reflns 3863
_refine_ls_number_restraints 0
_refine_ls_restrained_S_all 1.065
_refine_ls_R_factor_all 0.0909
_refine_ls_R_factor_gt 0.0532
_refine_ls_shift/su_max 0.001
_refine_ls_shift/su_mean 0.000
_refine_ls_structure_factor_coef Fsqd
_refine_ls_weighting_details 'calc w=1/[\s^2^(Fo^2^)+(0.063P)^2^+0.0478P] where P=(Fo^2^+2Fc^2^)/3'
_refine_ls_weighting_scheme calc
_refine_ls_wR_factor_gt 0.1198
_refine_ls_wR_factor_ref 0.1342
_reflns_number_gt 2540
_reflns_number_total 3863
_reflns_threshold_expression 'I > 2\s(I)'
_cod_data_source_file ln2005.cif
_cod_data_source_block I
_cod_depositor_comments
;
The following automatic conversions were performed:
'_symmetry_cell_setting' value 'Monoclinic' changed to 'monoclinic'
according to '/home/saulius/struct/CIF-dictionaries/cif_core.dic'
dictionary named 'cif_core.dic' version 2.4.1 from 2010-06-29.

Automatic conversion script
Id: cif_fix_enum 1527 2010-12-29 10:47:43Z saulius 

The following automatic conversions were performed:

'_symmetry_cell_setting' value 'Monoclinic' changed to 'monoclinic'
according to /home/saulius/struct/CIF-dictionaries/cif_core.dic
dictionary named 'cif_core.dic' version 2.4.1 from 2010-06-29.

Automatic conversion script
Id: cif_fix_values 1715 2011-07-08 13:25:40Z adriana 
;
_cod_original_cell_volume 1969.65(14)
_cod_original_sg_symbol_H-M 'P 21/n'
_cod_database_code 2217183
_cod_database_fobs_code 2217183

loop_
_symmetry_equiv_pos_as_xyz
'x, y, z'
'-x+1/2, y+1/2, -z+1/2'
'-x, -y, -z'
'x-1/2, -y-1/2, z-1/2'

loop_
_atom_site_type_symbol
_atom_site_label
_atom_site_fract_x
_atom_site_fract_y
_atom_site_fract_z
_atom_site_U_iso_or_equiv
_atom_site_adp_type
_atom_site_calc_flag
_atom_site_refinement_flags
_atom_site_occupancy
C C1 0.81377(17) 0.3196(3) 1.03182(8) 0.0408(5) Uani d . 1
C C2 0.93247(17) 0.3426(3) 1.04813(8) 0.0458(5) Uani d . 1
H H2 0.9670 0.4517 1.0461 0.055 Uiso calc R 1
C C3 1.00048(18) 0.2022(3) 1.06769(9) 0.0462(5) Uani d . 1
H H3 1.0817 0.2155 1.0783 0.055 Uiso calc R 1
C C4 0.94708(17) 0.0410(3) 1.07144(8) 0.0413(5) Uani d . 1
C C5 0.82669(17) 0.0197(3) 1.05410(9) 0.0465(5) Uani d . 1
H H5 0.7916 -0.0890 1.0559 0.056 Uiso calc R 1
C C6 0.75967(18) 0.1595(3) 1.03423(9) 0.0452(5) Uani d . 1
H H6 0.6789 0.1466 1.0225 0.054 Uiso calc R 1
C C7 1.12463(17) -0.0840(3) 1.11700(10) 0.0521(6) Uani d . 1
H H7A 1.1301 0.0134 1.1440 0.063 Uiso calc R 1
H H7B 1.1768 -0.0623 1.0860 0.063 Uiso calc R 1
C C8 1.15858(19) -0.2774(3) 1.20432(10) 0.0543(6) Uani d . 1
H H8 1.1336 -0.2011 1.2324 0.065 Uiso calc R 1
C C9 1.22169(18) -0.4899(3) 1.16231(11) 0.0572(6) Uani d . 1
H H9 1.2515 -0.6003 1.1563 0.069 Uiso calc R 1
C C10 0.1692(2) 0.7068(3) 0.80842(8) 0.0473(5) Uani d . 1
C C11 0.2882(2) 0.7309(3) 0.82472(9) 0.0533(6) Uani d . 1
H H11 0.3213 0.8413 0.8243 0.064 Uiso calc R 1
C C12 0.35811(18) 0.5906(3) 0.84169(9) 0.0494(6) Uani d . 1
H H12 0.4390 0.6050 0.8529 0.059 Uiso calc R 1
C C13 0.30677(17) 0.4276(3) 0.84194(9) 0.0440(5) Uani d . 1
C C14 0.18569(18) 0.4057(3) 0.82638(10) 0.0529(6) Uani d . 1
H H14 0.1515 0.2962 0.8278 0.064 Uiso calc R 1
C C15 0.11677(19) 0.5457(3) 0.80901(10) 0.0536(6) Uani d . 1
H H15 0.0358 0.5323 0.7978 0.064 Uiso calc R 1
C C16 0.49184(17) 0.2917(3) 0.87293(10) 0.0522(6) Uani d . 1
H H16A 0.5060 0.3587 0.9088 0.063 Uiso calc R 1
H H16B 0.5322 0.3479 0.8421 0.063 Uiso calc R 1
C C17 0.58384(17) 0.0123(3) 0.84480(10) 0.0543(6) Uani d . 1
H H17 0.5990 0.0408 0.8065 0.065 Uiso calc R 1
C C18 0.5699(2) -0.1152(3) 0.92397(12) 0.0624(6) Uani d . 1
H H18 0.5755 -0.2018 0.9524 0.075 Uiso calc R 1
N N1 0.74171(17) 0.4702(2) 1.01202(8) 0.0516(5) Uani d . 1
N N2 1.15923(14) -0.2405(2) 1.14761(7) 0.0444(4) Uani d . 1
N N3 1.20085(17) -0.3790(3) 1.11895(8) 0.0605(5) Uani d . 1
N N4 1.19720(17) -0.4338(3) 1.21593(9) 0.0617(5) Uani d . 1
N N5 0.0937(2) 0.8560(3) 0.79082(8) 0.0630(6) Uani d . 1
N N6 0.53437(14) 0.1182(2) 0.88181(7) 0.0460(4) Uani d . 1
N N7 0.52429(16) 0.0362(3) 0.93374(8) 0.0588(5) Uani d . 1
N N8 0.60847(16) -0.1386(3) 0.86990(9) 0.0631(6) Uani d . 1
O O1 0.79196(15) 0.6084(2) 1.00659(8) 0.0747(5) Uani d . 1
O O2 0.63420(14) 0.4506(2) 1.00168(8) 0.0744(5) Uani d . 1
O O3 0.13855(18) 0.9998(2) 0.79477(7) 0.0843(6) Uani d . 1
O O4 -0.01089(19) 0.8306(3) 0.77307(8) 0.0874(6) Uani d . 1
O O5 0.36738(12) 0.27844(18) 0.85648(7) 0.0563(4) Uani d . 1
O O6 1.00523(12) -0.10510(18) 1.09272(6) 0.0532(4) Uani d . 1

loop_
_atom_site_aniso_label
_atom_site_aniso_U_11
_atom_site_aniso_U_22
_atom_site_aniso_U_33
_atom_site_aniso_U_12
_atom_site_aniso_U_13
_atom_site_aniso_U_23
C1 0.0475(11) 0.0415(12) 0.0333(11) 0.0041(10) 0.0032(9) -0.0001(9)
C2 0.0503(12) 0.0425(12) 0.0443(12) -0.0069(10) 0.0025(10) 0.0053(10)
C3 0.0406(11) 0.0508(14) 0.0474(13) -0.0034(10) 0.0042(9) 0.0055(10)
C4 0.0445(11) 0.0418(12) 0.0377(11) 0.0039(10) 0.0043(9) -0.0005(10)
C5 0.0494(12) 0.0384(12) 0.0511(13) -0.0060(10) 0.0008(10) -0.0018(10)
C6 0.0419(11) 0.0501(14) 0.0434(12) -0.0017(10) 0.0018(9) -0.0028(10)
C7 0.0435(12) 0.0524(14) 0.0602(14) 0.0039(10) 0.0030(10) 0.0046(11)
C8 0.0630(14) 0.0564(16) 0.0435(14) -0.0004(12) 0.0039(11) -0.0047(11)
C9 0.0490(13) 0.0460(14) 0.0765(17) 0.0087(11) 0.0041(12) 0.0014(14)
C10 0.0656(14) 0.0413(13) 0.0356(12) 0.0079(11) 0.0083(10) -0.0034(10)
C11 0.0730(16) 0.0407(13) 0.0469(13) -0.0105(11) 0.0085(11) -0.0050(10)
C12 0.0474(12) 0.0472(14) 0.0532(13) -0.0077(10) 0.0022(10) -0.0052(11)
C13 0.0452(11) 0.0410(13) 0.0462(12) 0.0001(10) 0.0065(9) -0.0038(10)
C14 0.0477(12) 0.0400(13) 0.0710(16) -0.0056(10) 0.0047(11) -0.0036(11)
C15 0.0484(12) 0.0510(14) 0.0608(15) 0.0015(11) 0.0008(11) -0.0052(11)
C16 0.0452(12) 0.0528(14) 0.0575(14) -0.0006(10) -0.0027(10) 0.0005(11)
C17 0.0420(12) 0.0655(16) 0.0559(14) 0.0025(11) 0.0069(10) -0.0078(13)
C18 0.0598(14) 0.0543(16) 0.0716(18) 0.0023(12) -0.0028(13) 0.0067(14)
N1 0.0583(12) 0.0486(12) 0.0478(11) 0.0069(10) 0.0038(9) -0.0010(9)
N2 0.0447(9) 0.0428(11) 0.0460(11) 0.0058(8) 0.0052(8) 0.0018(9)
N3 0.0677(12) 0.0589(13) 0.0562(12) 0.0249(10) 0.0133(10) -0.0016(10)
N4 0.0680(13) 0.0552(13) 0.0609(13) 0.0003(10) -0.0007(10) 0.0084(11)
N5 0.0972(17) 0.0528(14) 0.0397(11) 0.0174(13) 0.0100(11) 0.0012(10)
N6 0.0450(10) 0.0490(11) 0.0433(10) 0.0028(8) 0.0000(8) 0.0018(9)
N7 0.0703(12) 0.0585(13) 0.0475(12) 0.0035(10) 0.0040(9) 0.0055(10)
N8 0.0540(12) 0.0585(14) 0.0766(15) 0.0068(10) 0.0034(10) -0.0082(12)
O1 0.0813(12) 0.0423(10) 0.0994(14) 0.0034(9) 0.0008(10) 0.0088(9)
O2 0.0509(10) 0.0748(12) 0.0957(13) 0.0124(8) -0.0050(9) 0.0076(10)
O3 0.1379(17) 0.0431(11) 0.0728(13) 0.0136(11) 0.0146(11) 0.0049(9)
O4 0.0864(13) 0.0898(15) 0.0835(13) 0.0339(11) -0.0075(11) 0.0022(11)
O5 0.0418(8) 0.0452(9) 0.0807(11) -0.0004(7) -0.0024(7) 0.0013(8)
O6 0.0479(8) 0.0434(9) 0.0667(10) 0.0016(7) -0.0057(7) 0.0056(8)

loop_
_atom_type_symbol
_atom_type_description
_atom_type_scat_dispersion_real
_atom_type_scat_dispersion_imag
_atom_type_scat_source
C C 0.0033 0.0016 'International Tables Vol C Tables 4.2.6.8 and 6.1.1.4'
H H 0.0000 0.0000 'International Tables Vol C Tables 4.2.6.8 and 6.1.1.4'
N N 0.0061 0.0033 'International Tables Vol C Tables 4.2.6.8 and 6.1.1.4'
O O 0.0106 0.0060 'International Tables Vol C Tables 4.2.6.8 and 6.1.1.4'

loop_
_geom_angle_atom_site_label_1
_geom_angle_atom_site_label_2
_geom_angle_atom_site_label_3
_geom_angle
C2 C1 C6 121.91(19)
C2 C1 N1 118.85(19)
C6 C1 N1 119.23(18)
C1 C2 C3 119.2(2)
C1 C2 H2 120.4
C3 C2 H2 120.4
C2 C3 C4 119.62(19)
C2 C3 H3 120.2
C4 C3 H3 120.2
O6 C4 C3 124.31(17)
O6 C4 C5 115.34(18)
C3 C4 C5 120.34(19)
C6 C5 C4 119.80(19)
C6 C5 H5 120.1
C4 C5 H5 120.1
C5 C6 C1 119.09(19)
C5 C6 H6 120.5
C1 C6 H6 120.5
O6 C7 N2 107.66(16)
O6 C7 H7A 110.2
N2 C7 H7A 110.2
O6 C7 H7B 110.2
N2 C7 H7B 110.2
H7A C7 H7B 108.5
N4 C8 N2 111.6(2)
N4 C8 H8 124.2
N2 C8 H8 124.2
N3 C9 N4 115.9(2)
N3 C9 H9 122.1
N4 C9 H9 122.1
C11 C10 C15 121.9(2)
C11 C10 N5 119.8(2)
C15 C10 N5 118.3(2)
C10 C11 C12 119.4(2)
C10 C11 H11 120.3
C12 C11 H11 120.3
C11 C12 C13 119.25(19)
C11 C12 H12 120.4
C13 C12 H12 120.4
O5 C13 C12 124.62(18)
O5 C13 C14 114.73(18)
C12 C13 C14 120.7(2)
C15 C14 C13 119.8(2)
C15 C14 H14 120.1
C13 C14 H14 120.1
C14 C15 C10 118.9(2)
C14 C15 H15 120.5
C10 C15 H15 120.5
O5 C16 N6 106.23(16)
O5 C16 H16A 110.5
N6 C16 H16A 110.5
O5 C16 H16B 110.5
N6 C16 H16B 110.5
H16A C16 H16B 108.7
N8 C17 N6 110.6(2)
N8 C17 H17 124.7
N6 C17 H17 124.7
N7 C18 N8 115.9(2)
N7 C18 H18 122.1
N8 C18 H18 122.1
O1 N1 O2 123.24(19)
O1 N1 C1 118.48(18)
O2 N1 C1 118.28(19)
C8 N2 N3 109.30(18)
C8 N2 C7 129.31(19)
N3 N2 C7 121.39(17)
C9 N3 N2 101.46(18)
C8 N4 C9 101.73(19)
O3 N5 O4 123.3(2)
O3 N5 C10 117.9(2)
O4 N5 C10 118.8(2)
C17 N6 N7 109.65(18)
C17 N6 C16 129.68(19)
N7 N6 C16 120.66(18)
C18 N7 N6 101.97(19)
C17 N8 C18 101.9(2)
N1 O2 H16A 132.4
C13 O5 C16 117.61(16)
C4 O6 C7 116.82(16)

loop_
_geom_bond_atom_site_label_1
_geom_bond_atom_site_label_2
_geom_bond_distance
C1 C2 1.366(3)
C1 C6 1.381(3)
C1 N1 1.466(3)
C2 C3 1.379(3)
C2 H2 0.9300
C3 C4 1.387(3)
C3 H3 0.9300
C4 O6 1.372(2)
C4 C5 1.387(3)
C5 C6 1.371(3)
C5 H5 0.9300
C6 H6 0.9300
C7 O6 1.418(2)
C7 N2 1.433(3)
C7 H7A 0.9700
C7 H7B 0.9700
C8 N4 1.303(3)
C8 N2 1.324(2)
C8 H8 0.9300
C9 N3 1.314(3)
C9 N4 1.346(3)
C9 H9 0.9300
C10 C11 1.370(3)
C10 C15 1.376(3)
C10 N5 1.467(3)
C11 C12 1.375(3)
C11 H11 0.9300
C12 C13 1.384(3)
C12 H12 0.9300
C13 O5 1.365(2)
C13 C14 1.387(3)
C14 C15 1.369(3)
C14 H14 0.9300
C15 H15 0.9300
C16 O5 1.421(2)
C16 N6 1.431(3)
C16 H16A 0.9700
C16 H16B 0.9700
C17 N8 1.317(3)
C17 N6 1.329(3)
C17 H17 0.9300
C18 N7 1.302(3)
C18 N8 1.352(3)
C18 H18 0.9300
N1 O1 1.218(2)
N1 O2 1.221(2)
N2 N3 1.356(2)
N5 O3 1.219(3)
N5 O4 1.226(3)
N6 N7 1.355(2)

loop_
_geom_hbond_atom_site_label_D
_geom_hbond_atom_site_label_H
_geom_hbond_atom_site_label_A
_geom_hbond_site_symmetry_A
_geom_hbond_distance_DH
_geom_hbond_distance_HA
_geom_hbond_distance_DA
_geom_hbond_angle_DHA
C5 H5 O1 1_545 0.93 2.59 3.367(3) 141
C14 H14 O3 1_545 0.93 2.41 3.249(3) 150
C17 H17 N4 4 0.93 2.56 3.351(3) 144

loop_
_geom_torsion_atom_site_label_1
_geom_torsion_atom_site_label_2
_geom_torsion_atom_site_label_3
_geom_torsion_atom_site_label_4
_geom_torsion
C6 C1 C2 C3 -0.1(3)
N1 C1 C2 C3 178.99(17)
C1 C2 C3 C4 -1.1(3)
C2 C3 C4 O6 -176.99(18)
C2 C3 C4 C5 1.8(3)
O6 C4 C5 C6 177.62(18)
C3 C4 C5 C6 -1.3(3)
C4 C5 C6 C1 0.1(3)
C2 C1 C6 C5 0.6(3)
N1 C1 C6 C5 -178.46(17)
C15 C10 C11 C12 0.6(3)
N5 C10 C11 C12 179.39(18)
C10 C11 C12 C13 0.0(3)
C11 C12 C13 O5 178.33(19)
C11 C12 C13 C14 -1.2(3)
O5 C13 C14 C15 -177.77(19)
C12 C13 C14 C15 1.8(3)
C13 C14 C15 C10 -1.2(3)
C11 C10 C15 C14 0.0(3)
N5 C10 C15 C14 -178.81(19)
C2 C1 N1 O1 5.4(3)
C6 C1 N1 O1 -175.47(19)
C2 C1 N1 O2 -174.71(18)
C6 C1 N1 O2 4.4(3)
N4 C8 N2 N3 -0.2(2)
N4 C8 N2 C7 -179.68(19)
O6 C7 N2 C8 -96.5(2)
O6 C7 N2 N3 84.1(2)
N4 C9 N3 N2 -0.1(2)
C8 N2 N3 C9 0.2(2)
C7 N2 N3 C9 179.73(17)
N2 C8 N4 C9 0.1(2)
N3 C9 N4 C8 0.0(3)
C11 C10 N5 O3 -4.4(3)
C15 C10 N5 O3 174.4(2)
C11 C10 N5 O4 175.75(19)
C15 C10 N5 O4 -5.5(3)
N8 C17 N6 N7 -0.4(2)
N8 C17 N6 C16 -178.74(19)
O5 C16 N6 C17 94.9(2)
O5 C16 N6 N7 -83.2(2)
N8 C18 N7 N6 -0.2(2)
C17 N6 N7 C18 0.3(2)
C16 N6 N7 C18 178.84(18)
N6 C17 N8 C18 0.3(2)
N7 C18 N8 C17 -0.1(3)
C12 C13 O5 C16 0.5(3)
C14 C13 O5 C16 -179.93(18)
N6 C16 O5 C13 -176.10(17)
C3 C4 O6 C7 5.8(3)
C5 C4 O6 C7 -173.07(17)
N2 C7 O6 C4 167.68(16)

loop_
_cod_related_entry_id
_cod_related_entry_database
_cod_related_entry_code
1 ChemSpider 3523519
